data_4328822
loop_
_publ_author_name
'Nadia Marino'
'Donatella Armentano'
'Giovanni De Munno'
'Joan Cano'
'Francesc Lloret'
'Miguel Julve'

_publ_section_title
;
 Synthesis, Structure, and Magnetic Properties of Regular Alternating
 \m-bpm/di-\m-X Copper(II) Chains (bpm = 2,2'-bipyrimidine; X = OH, F)
;
_journal_name_full 'Inorganic Chemistry'
_journal_page_first 4323
_journal_page_last 4334
_journal_paper_doi 10.1021/ic202740b
_journal_volume 51
_journal_year 2012
_chemical_formula_moiety 'C4 H8 Cu N2 O3, H6 O3 Mn0.50, O4 S'
_chemical_formula_sum 'C4 H14 Cu Mn0.5 N2 O10 S'
_chemical_formula_weight 373.24
_chemical_name_systematic
; 
 ? 
;
_space_group_IT_number 14
_symmetry_cell_setting monoclinic
_symmetry_space_group_name_Hall '-P 2ybc'
_symmetry_space_group_name_H-M 'P 1 21/c 1'
_atom_sites_solution_hydrogens geom
_atom_sites_solution_primary patterson
_atom_sites_solution_secondary difmap
_audit_creation_method SHELXL-97
_cell_angle_alpha 90.00
_cell_angle_beta 99.2450(10)
_cell_angle_gamma 90.00
_cell_formula_units_Z 4
_cell_length_a 11.2224(3)
_cell_length_b 8.2587(2)
_cell_length_c 13.2628(4)
_cell_measurement_reflns_used 9189
_cell_measurement_temperature 293(2)
_cell_measurement_theta_max 66.098
_cell_measurement_theta_min 5.832
_cell_volume 1213.26(6)
_computing_cell_refinement 'Bruker SMART'
_computing_data_collection 'Bruker SMART'
_computing_data_reduction 'Bruker SAINT'
_computing_molecular_graphics 'Bruker SHELXTL'
_computing_publication_material 'Bruker SHELXTL'
_computing_structure_refinement 'SHELXL-97 (Sheldrick, 1997)'
_computing_structure_solution 'SHELXS-97 (Sheldrick, 1990)'
_diffrn_ambient_temperature 293(2)
_diffrn_measured_fraction_theta_full 0.993
_diffrn_measured_fraction_theta_max 0.993
_diffrn_measurement_device_type 'X8APEXII CCD area detector'
_diffrn_measurement_method 'phi and omega scans'
_diffrn_radiation_monochromator graphite
_diffrn_radiation_source 'fine-focus sealed tube'
_diffrn_radiation_type MoK\a
_diffrn_radiation_wavelength 0.71073
_diffrn_reflns_av_R_equivalents 0.0258
_diffrn_reflns_av_sigmaI/netI 0.0181
_diffrn_reflns_limit_h_max 17
_diffrn_reflns_limit_h_min -17
_diffrn_reflns_limit_k_max 12
_diffrn_reflns_limit_k_min -12
_diffrn_reflns_limit_l_max 19
_diffrn_reflns_limit_l_min -20
_diffrn_reflns_number 27905
_diffrn_reflns_theta_full 33.13
_diffrn_reflns_theta_max 33.13
_diffrn_reflns_theta_min 1.84
_exptl_absorpt_coefficient_mu 2.519
_exptl_absorpt_correction_T_max 0.820
_exptl_absorpt_correction_T_min 0.812
_exptl_absorpt_correction_type empirical
_exptl_absorpt_process_details SADABS
_exptl_crystal_colour BLUE
_exptl_crystal_density_diffrn 2.043
_exptl_crystal_description hexagonal
_exptl_crystal_F_000 758
_exptl_crystal_size_max 0.08
_exptl_crystal_size_mid 0.08
_exptl_crystal_size_min 0.03
_refine_diff_density_max 0.764
_refine_diff_density_min -0.765
_refine_diff_density_rms 0.088
_refine_ls_extinction_method none
_refine_ls_goodness_of_fit_ref 1.046
_refine_ls_hydrogen_treatment mixed
_refine_ls_matrix_type full
_refine_ls_number_parameters 238
_refine_ls_number_reflns 4609
_refine_ls_number_restraints 36
_refine_ls_restrained_S_all 1.057
_refine_ls_R_factor_all 0.0506
_refine_ls_R_factor_gt 0.0347
_refine_ls_shift/su_max 0.001
_refine_ls_shift/su_mean 0.000
_refine_ls_structure_factor_coef Fsqd
_refine_ls_weighting_details 'calc w=1/[\s^2^(Fo^2^)+(0.0567P)^2^+0.8819P] where P=(Fo^2^+2Fc^2^)/3'
_refine_ls_weighting_scheme calc
_refine_ls_wR_factor_gt 0.1039
_refine_ls_wR_factor_ref 0.1149
_reflns_number_gt 3310
_reflns_number_total 4609
_reflns_threshold_expression >2sigma(I)
_cod_data_source_file ic202740b_si_001_1.cif
_cod_data_source_block 1
_cod_original_formula_sum 'C4 H14 Cu Mn0.50 N2 O10 S'
_cod_database_code 4328822

loop_
_symmetry_equiv_pos_as_xyz
'x, y, z'
'-x, y+1/2, -z+1/2'
'-x, -y, -z'
'x, -y-1/2, z-1/2'

loop_
_atom_site_label
_atom_site_type_symbol
_atom_site_fract_x
_atom_site_fract_y
_atom_site_fract_z
_atom_site_U_iso_or_equiv
_atom_site_adp_type
_atom_site_occupancy
_atom_site_symmetry_multiplicity
_atom_site_calc_flag
_atom_site_refinement_flags
Cu1 Cu 0.502641(18) 0.82858(2) -0.000730(17) 0.02415(8) Uani 1 1 d .
O1W O 0.43177(16) 0.8242(2) 0.17723(13) 0.0412(4) Uani 1 1 d D
H1W H 0.4932(19) 0.783(3) 0.2280(17) 0.060 Uiso 1 1 d D
H2W H 0.374(2) 0.738(3) 0.170(2) 0.060 Uiso 1 1 d D
O5 O 0.61263(12) 1.00184(13) 0.04730(10) 0.0211(2) Uani 1 1 d D
H5 H 0.632(4) 1.002(3) 0.1189(8) 0.060 Uiso 1 1 d D
C1 C 0.71431(16) 0.6407(2) 0.12431(15) 0.0256(3) Uani 1 1 d .
H1A H 0.7508 0.7381 0.1469 0.031 Uiso 1 1 calc R
C2 C 0.77057(19) 0.4955(2) 0.15562(17) 0.0287(4) Uani 1 1 d .
H2A H 0.8447 0.4940 0.1986 0.034 Uiso 1 1 calc R
C3 C 0.71351(18) 0.3533(2) 0.12123(16) 0.0305(4) Uani 1 1 d .
H3A H 0.7498 0.2547 0.1411 0.037 Uiso 1 1 calc R
C4 C 0.55928(15) 0.49933(17) 0.03342(12) 0.0172(3) Uani 1 1 d .
N1 N 0.60773(13) 0.64169(17) 0.06172(12) 0.0212(3) Uani 1 1 d .
N2 N 0.60616(14) 0.35539(18) 0.05942(12) 0.0241(3) Uani 1 1 d .
Mn1 Mn 0.0000 1.0000 0.0000 0.03840(14) Uani 1 2 d S
O3W O -0.0027(2) 1.1178(3) 0.14839(14) 0.0599(6) Uani 1 1 d D
H5W H -0.041(2) 1.084(4) 0.2036(16) 0.060 Uiso 1 1 d D
H6W H 0.042(2) 1.212(2) 0.171(2) 0.060 Uiso 1 1 d D
O4W O 0.18928(15) 0.9411(3) 0.04676(16) 0.0537(5) Uani 1 1 d D
H7W H 0.251(2) 0.966(3) 0.009(2) 0.060 Uiso 1 1 d D
H8W H 0.200(3) 0.8318(16) 0.065(2) 0.060 Uiso 1 1 d D
O5W O -0.05363(15) 0.7672(2) 0.05206(13) 0.0431(4) Uani 1 1 d D
H9W H -0.102(2) 0.694(3) 0.008(2) 0.060 Uiso 1 1 d D
H10W H 0.0107(19) 0.699(3) 0.080(2) 0.060 Uiso 1 1 d D
S1 S 0.79774(5) 0.99549(6) 0.33245(4) 0.03012(12) Uani 1 1 d D
O1 O 0.9256(4) 1.0433(5) 0.3182(4) 0.0836(17) Uani 0.50 1 d PD
O2 O 0.7184(5) 0.9949(6) 0.2368(3) 0.099(3) Uani 0.50 1 d PD
O3 O 0.8097(3) 0.8243(3) 0.3778(3) 0.0494(10) Uani 0.50 1 d PD
O4 O 0.7593(4) 1.1044(5) 0.4092(4) 0.0811(16) Uani 0.50 1 d PD
O1A O 0.8934(4) 0.9330(4) 0.2781(3) 0.0577(11) Uani 0.50 1 d PD
O2A O 0.6828(3) 1.0168(6) 0.2564(3) 0.074(2) Uani 0.50 1 d PD
O3A O 0.7746(3) 0.8831(5) 0.4131(2) 0.0464(10) Uani 0.50 1 d PD
O4A O 0.8334(4) 1.1581(3) 0.3772(4) 0.0747(16) Uani 0.50 1 d PD
O2W O 0.58662(16) 0.8292(2) -0.15980(14) 0.0405(4) Uani 1 1 d D
H3W H 0.602(3) 0.9421(14) -0.166(2) 0.060 Uiso 1 1 d D
H4W H 0.6612(16) 0.777(3) -0.142(2) 0.060 Uiso 1 1 d D

loop_
_atom_site_aniso_label
_atom_site_aniso_U_11
_atom_site_aniso_U_22
_atom_site_aniso_U_33
_atom_site_aniso_U_23
_atom_site_aniso_U_13
_atom_site_aniso_U_12
Cu1 0.02072(12) 0.01054(11) 0.03768(14) 0.00064(8) -0.00595(9) 0.00002(7)
O1W 0.0339(8) 0.0484(10) 0.0397(8) 0.0116(7) 0.0015(7) 0.0027(7)
O5 0.0200(6) 0.0131(5) 0.0285(6) 0.0009(4) -0.0017(5) -0.0002(4)
C1 0.0213(8) 0.0200(7) 0.0333(9) -0.0026(7) -0.0023(7) -0.0024(6)
C2 0.0228(8) 0.0232(8) 0.0358(9) 0.0011(7) -0.0082(7) -0.0009(6)
C3 0.0262(9) 0.0186(8) 0.0416(10) 0.0027(7) -0.0099(8) 0.0013(6)
C4 0.0166(6) 0.0131(6) 0.0216(7) 0.0008(5) 0.0022(5) 0.0001(5)
N1 0.0199(6) 0.0135(6) 0.0288(7) -0.0002(5) -0.0001(5) -0.0015(5)
N2 0.0219(7) 0.0132(6) 0.0342(8) 0.0012(5) -0.0050(6) 0.0011(5)
Mn1 0.0188(2) 0.0642(4) 0.0321(2) 0.0167(2) 0.00407(16) 0.00052(18)
O3W 0.0648(13) 0.0762(15) 0.0422(10) 0.0040(10) 0.0193(9) -0.0192(11)
O4W 0.0213(7) 0.0754(13) 0.0645(12) 0.0270(11) 0.0073(7) 0.0056(8)
O5W 0.0325(8) 0.0552(11) 0.0406(9) 0.0117(8) 0.0034(7) -0.0034(7)
S1 0.0343(3) 0.0316(3) 0.0247(2) -0.00441(17) 0.00528(18) -0.00356(18)
O1 0.070(3) 0.115(4) 0.075(3) -0.025(3) 0.039(3) -0.043(3)
O2 0.126(7) 0.067(4) 0.075(4) 0.018(3) -0.070(5) -0.013(4)
O3 0.048(2) 0.040(2) 0.055(3) 0.0127(17) -0.0072(19) -0.0029(17)
O4 0.110(5) 0.063(3) 0.076(3) -0.025(3) 0.030(3) 0.011(3)
O1A 0.077(3) 0.040(2) 0.068(3) 0.0020(19) 0.050(2) 0.006(2)
O2A 0.069(3) 0.093(5) 0.051(3) 0.030(3) -0.024(3) -0.030(3)
O3A 0.0334(18) 0.073(3) 0.0331(18) 0.0157(18) 0.0067(14) -0.0016(18)
O4A 0.046(2) 0.064(3) 0.116(4) -0.056(3) 0.017(3) -0.014(2)
O2W 0.0362(8) 0.0449(10) 0.0401(8) -0.0079(7) 0.0050(7) 0.0031(7)

loop_
_atom_type_symbol
_atom_type_description
_atom_type_scat_dispersion_real
_atom_type_scat_dispersion_imag
_atom_type_scat_source
C C 0.0033 0.0016 'International Tables Vol C Tables 4.2.6.8 and 6.1.1.4'
H H 0.0000 0.0000 'International Tables Vol C Tables 4.2.6.8 and 6.1.1.4'
N N 0.0061 0.0033 'International Tables Vol C Tables 4.2.6.8 and 6.1.1.4'
O O 0.0106 0.0060 'International Tables Vol C Tables 4.2.6.8 and 6.1.1.4'
Mn Mn 0.3368 0.7283 'International Tables Vol C Tables 4.2.6.8 and 6.1.1.4'
Cu Cu 0.3201 1.2651 'International Tables Vol C Tables 4.2.6.8 and 6.1.1.4'
S S 0.1246 0.1234 'International Tables Vol C Tables 4.2.6.8 and 6.1.1.4'

loop_
_geom_angle_atom_site_label_1
_geom_angle_atom_site_label_2
_geom_angle_atom_site_label_3
_geom_angle
_geom_angle_site_symmetry_1
_geom_angle_site_symmetry_3
O5 Cu1 O5 85.89(6) . 3_675
O5 Cu1 N2 175.95(6) . 3_665
O5 Cu1 N2 95.12(6) 3_675 3_665
O5 Cu1 N1 97.46(6) . .
O5 Cu1 N1 172.04(6) 3_675 .
N2 Cu1 N1 82.04(6) 3_665 .
O5 Cu1 O2W 88.19(6) . .
O5 Cu1 O2W 93.07(6) 3_675 .
N2 Cu1 O2W 87.83(6) 3_665 .
N1 Cu1 O2W 94.26(6) . .
O5 Cu1 O1W 89.04(6) . .
O5 Cu1 O1W 90.77(6) 3_675 .
N2 Cu1 O1W 94.86(6) 3_665 .
N1 Cu1 O1W 82.09(6) . .
O2W Cu1 O1W 175.10(5) . .
O5 Cu1 Cu1 43.07(4) . 3_675
O5 Cu1 Cu1 42.82(4) 3_675 3_675
N2 Cu1 Cu1 137.80(4) 3_665 3_675
N1 Cu1 Cu1 140.04(4) . 3_675
O2W Cu1 Cu1 90.87(4) . 3_675
O1W Cu1 Cu1 89.87(4) . 3_675
Cu1 O1W H1W 110.8(18) . .
Cu1 O1W H2W 102.5(19) . .
H1W O1W H2W 102(2) . .
Cu1 O5 Cu1 94.11(6) . 3_675
Cu1 O5 H5 112(2) . .
Cu1 O5 H5 111(2) 3_675 .
N1 C1 C2 120.54(16) . .
N1 C1 H1A 119.7 . .
C2 C1 H1A 119.7 . .
C3 C2 C1 118.16(18) . .
C3 C2 H2A 120.9 . .
C1 C2 H2A 120.9 . .
N2 C3 C2 120.92(17) . .
N2 C3 H3A 119.5 . .
C2 C3 H3A 119.5 . .
N2 C4 N1 126.58(16) . .
N2 C4 C4 116.47(16) . 3_665
N1 C4 C4 116.95(16) . 3_665
C4 N1 C1 117.02(15) . .
C4 N1 Cu1 111.91(11) . .
C1 N1 Cu1 131.06(12) . .
C4 N2 C3 116.77(15) . .
C4 N2 Cu1 112.59(11) . 3_665
C3 N2 Cu1 130.61(12) . 3_665
O5W Mn1 O5W 180.0 . 3_575
O5W Mn1 O4W 91.11(7) . .
O5W Mn1 O4W 88.89(8) 3_575 .
O5W Mn1 O4W 88.89(8) . 3_575
O5W Mn1 O4W 91.11(7) 3_575 3_575
O4W Mn1 O4W 180.0 . 3_575
O5W Mn1 O3W 86.38(7) . 3_575
O5W Mn1 O3W 93.62(7) 3_575 3_575
O4W Mn1 O3W 90.16(9) . 3_575
O4W Mn1 O3W 89.84(9) 3_575 3_575
O5W Mn1 O3W 93.62(7) . .
O5W Mn1 O3W 86.38(7) 3_575 .
O4W Mn1 O3W 89.84(9) . .
O4W Mn1 O3W 90.16(9) 3_575 .
O3W Mn1 O3W 180.00(4) 3_575 .
Mn1 O3W H5W 129.4(18) . .
Mn1 O3W H6W 124.3(18) . .
H5W O3W H6W 106(2) . .
Mn1 O4W H7W 124.7(19) . .
Mn1 O4W H8W 111.7(19) . .
H7W O4W H8W 106(2) . .
Mn1 O5W H9W 122.2(18) . .
Mn1 O5W H10W 115.0(18) . .
H9W O5W H10W 101(2) . .
O2 S1 O3A 119.1(3) . .
O2 S1 O4 114.0(2) . .
O3A S1 O4 77.1(2) . .
O2 S1 O1A 87.9(3) . .
O3A S1 O1A 111.18(17) . .
O4 S1 O1A 149.9(2) . .
O2 S1 O4A 116.4(3) . .
O3A S1 O4A 110.16(16) . .
O4 S1 O4A 42.9(2) . .
O1A S1 O4A 109.72(16) . .
O2 S1 O2A 20.9(3) . .
O3A S1 O2A 109.09(16) . .
O4 S1 O2A 94.4(3) . .
O1A S1 O2A 108.84(16) . .
O4A S1 O2A 107.77(17) . .
O2 S1 O1 110.78(18) . .
O3A S1 O1 122.1(2) . .
O4 S1 O1 108.20(17) . .
O1A S1 O1 42.3(2) . .
O4A S1 O1 67.7(2) . .
O2A S1 O1 127.1(3) . .
O2 S1 O3 110.38(18) . .
O3A S1 O3 31.52(19) . .
O4 S1 O3 107.95(17) . .
O1A S1 O3 81.1(2) . .
O4A S1 O3 132.1(3) . .
O2A S1 O3 112.3(3) . .
O1 S1 O3 105.16(18) . .
O1A O1 S1 66.4(2) . .
O1A O1 O4A 121.2(3) . .
S1 O1 O4A 55.24(16) . .
O2A O2 S1 88.6(5) . .
O3A O3 S1 69.9(3) . .
O4A O4 S1 69.6(2) . .
O1 O1A S1 71.3(2) . .
O2 O2A S1 70.4(4) . .
O3 O3A S1 78.5(3) . .
O4 O4A S1 67.4(2) . .
O4 O4A O1 121.1(3) . .
S1 O4A O1 57.05(15) . .
Cu1 O2W H3W 100(2) . .
Cu1 O2W H4W 103.6(19) . .
H3W O2W H4W 108(2) . .

loop_
_geom_bond_atom_site_label_1
_geom_bond_atom_site_label_2
_geom_bond_distance
_geom_bond_site_symmetry_2
Cu1 O5 1.9298(12) .
Cu1 O5 1.9390(12) 3_675
Cu1 N2 2.0248(15) 3_665
Cu1 N1 2.0360(15) .
Cu1 O2W 2.4450(18) .
Cu1 O1W 2.6092(18) .
Cu1 Cu1 2.8321(4) 3_675
O1W H1W 0.947(10) .
O1W H2W 0.954(10) .
O5 Cu1 1.9390(12) 3_675
O5 H5 0.940(10) .
C1 N1 1.342(2) .
C1 C2 1.387(3) .
C1 H1A 0.9300 .
C2 C3 1.379(3) .
C2 H2A 0.9300 .
C3 N2 1.344(2) .
C3 H3A 0.9300 .
C4 N2 1.323(2) .
C4 N1 1.324(2) .
C4 C4 1.475(3) 3_665
N2 Cu1 2.0248(15) 3_665
Mn1 O5W 2.1611(18) .
Mn1 O5W 2.1611(18) 3_575
Mn1 O4W 2.1702(16) .
Mn1 O4W 2.1702(16) 3_575
Mn1 O3W 2.200(2) 3_575
Mn1 O3W 2.200(2) .
O3W H5W 0.946(10) .
O3W H6W 0.944(10) .
O4W H7W 0.944(10) .
O4W H8W 0.939(10) .
O5W H9W 0.951(10) .
O5W H10W 0.944(10) .
S1 O2 1.427(3) .
S1 O3A 1.471(3) .
S1 O4 1.474(3) .
S1 O1A 1.479(2) .
S1 O4A 1.497(2) .
S1 O2A 1.514(3) .
S1 O1 1.529(3) .
S1 O3 1.534(3) .
O1 O1A 1.087(5) .
O1 O4A 1.685(5) .
O2 O2A 0.541(9) .
O3 O3A 0.818(5) .
O4 O4A 1.087(6) .
O2W H3W 0.953(10) .
O2W H4W 0.938(10) .

loop_
_geom_hbond_atom_site_label_D
_geom_hbond_atom_site_label_H
_geom_hbond_atom_site_label_A
_geom_hbond_distance_DH
_geom_hbond_distance_HA
_geom_hbond_distance_DA
_geom_hbond_angle_DHA
_geom_hbond_site_symmetry_A
O5 H5 O2 0.940(10) 1.703(18) 2.603(3) 159(4) .
O5 H5 O2A 0.940(10) 1.824(11) 2.761(4) 174(3) .
O1W H1W O2W 0.947(10) 1.915(13) 2.844(3) 167(3) 4_576
O1W H2W O4 0.954(10) 2.016(16) 2.902(5) 154(3) 2_645
O1W H2W O2 0.954(10) 2.66(2) 3.487(6) 146(2) 2_645
O2W H3W O1W 0.953(10) 1.968(14) 2.876(3) 158(3) 3_675
O2W H4W O3 0.938(10) 1.845(11) 2.779(4) 174(3) 4_575
O2W H4W O3A 0.938(10) 1.898(14) 2.794(4) 159(3) 4_575
O3W H5W O1 0.946(10) 1.659(13) 2.585(4) 165(3) 1_455
O3W H5W O1A 0.946(10) 1.821(16) 2.700(3) 153(3) 1_455
O3W H6W O1A 0.944(10) 2.042(12) 2.975(4) 169(3) 2_655
O4W H7W O5 0.944(10) 1.823(12) 2.759(2) 171(3) 3_675
O4W H8W O4A 0.939(10) 1.695(15) 2.575(3) 155(3) 2_645
O4W H8W O4 0.939(10) 1.949(12) 2.881(4) 172(3) 2_645
O5W H9W O3A 0.951(10) 1.826(13) 2.740(4) 160(3) 4_475
O5W H9W O3 0.951(10) 1.85(2) 2.669(4) 142(3) 4_475
O5W H10W O4A 0.944(10) 1.781(16) 2.656(4) 153(3) 2_645
O5W H10W O1 0.944(10) 1.915(19) 2.766(5) 149(3) 2_645
